data_4079049
loop_
_publ_author_name
'Ib\'a\~nez, Susana'
'Estevan, Francisco'
'Hirva, Pipsa'
'Sana\'u, Mercedes'
'\'Ubeda, M Angeles'

_publ_section_title
;
 Dinuclear Palladium(II) and -(III) Compounds with O,O-Chelating Ligands.
 Room-Temperature Direct 2-Phenylation of 1-Methylindole
;
_journal_issue 23
_journal_name_full Organometallics
_journal_page_first 8098
_journal_paper_doi 10.1021/om300400k
_journal_volume 31
_journal_year 2012
_chemical_formula_sum 'C46 H30 F12 O4 P2 Pd2'
_chemical_formula_weight 1149.44
_chemical_name_systematic
; 
 ? 
;
_space_group_IT_number 2
_symmetry_cell_setting triclinic
_symmetry_space_group_name_Hall '-P 1'
_symmetry_space_group_name_H-M 'P -1'
_atom_sites_solution_hydrogens geom
_atom_sites_solution_primary direct
_atom_sites_solution_secondary difmap
_audit_creation_method SHELXL-97
_cell_angle_alpha 87.2950(12)
_cell_angle_beta 81.3370(11)
_cell_angle_gamma 70.8280(12)
_cell_formula_units_Z 2
_cell_length_a 12.7000(2)
_cell_length_b 13.6670(2)
_cell_length_c 13.7970(3)
_cell_measurement_temperature 293(2)
_cell_volume 2236.12(7)
_computing_cell_refinement 'Denzo and Scalepack(Otwinowski & Minor1997)'
_computing_data_collection 'Collect(Nonius BV, 1997-2000)'
_computing_data_reduction 'Denzo and Scalepack(Otwinowski & Minor1997)'
_computing_molecular_graphics 'Bruker SHELXTL'
_computing_publication_material 'Bruker SHELXTL'
_computing_structure_refinement 'Bruker SHELXTL'
_computing_structure_solution 'Bruker SHELXTL'
_diffrn_ambient_temperature 293(2)
_diffrn_measured_fraction_theta_full 0.992
_diffrn_measured_fraction_theta_max 0.992
_diffrn_radiation_monochromator graphite
_diffrn_radiation_source 'fine-focus sealed tube'
_diffrn_radiation_type MoK\a
_diffrn_radiation_wavelength 0.71073
_diffrn_reflns_av_R_equivalents 0.0236
_diffrn_reflns_av_sigmaI/netI 0.0361
_diffrn_reflns_limit_h_max 15
_diffrn_reflns_limit_h_min -16
_diffrn_reflns_limit_k_max 16
_diffrn_reflns_limit_k_min -17
_diffrn_reflns_limit_l_max 17
_diffrn_reflns_limit_l_min -17
_diffrn_reflns_number 17178
_diffrn_reflns_theta_full 27.55
_diffrn_reflns_theta_max 27.55
_diffrn_reflns_theta_min 2.99
_exptl_absorpt_coefficient_mu 0.969
_exptl_absorpt_correction_type none
_exptl_crystal_colour yellow
_exptl_crystal_density_diffrn 1.707
_exptl_crystal_density_method 'not measured'
_exptl_crystal_description prismatic
_exptl_crystal_F_000 1136
_exptl_crystal_size_max 0.24
_exptl_crystal_size_mid 0.22
_exptl_crystal_size_min 0.20
_refine_diff_density_max 0.956
_refine_diff_density_min -0.669
_refine_diff_density_rms 0.080
_refine_ls_extinction_method none
_refine_ls_goodness_of_fit_ref 1.064
_refine_ls_hydrogen_treatment constr
_refine_ls_matrix_type full
_refine_ls_number_parameters 595
_refine_ls_number_reflns 10220
_refine_ls_number_restraints 0
_refine_ls_restrained_S_all 1.064
_refine_ls_R_factor_all 0.0624
_refine_ls_R_factor_gt 0.0427
_refine_ls_shift/su_max 0.001
_refine_ls_shift/su_mean 0.000
_refine_ls_structure_factor_coef Fsqd
_refine_ls_weighting_details 'calc w=1/[\s^2^(Fo^2^)+(0.0445P)^2^+3.3631P] where P=(Fo^2^+2Fc^2^)/3'
_refine_ls_weighting_scheme calc
_refine_ls_wR_factor_gt 0.0987
_refine_ls_wR_factor_ref 0.1139
_reflns_number_gt 7948
_reflns_number_total 10220
_reflns_threshold_expression >2sigma(I)
_cod_data_source_file om300400k_si_003.cif
_cod_data_source_block 4b
_cod_original_cell_volume 2236.13(7)
_cod_original_sg_symbol_H-M P-1
_cod_database_code 4079049

loop_
_symmetry_equiv_pos_as_xyz
'x, y, z'
'-x, -y, -z'

loop_
_atom_site_label
_atom_site_type_symbol
_atom_site_fract_x
_atom_site_fract_y
_atom_site_fract_z
_atom_site_U_iso_or_equiv
_atom_site_adp_type
_atom_site_occupancy
_atom_site_symmetry_multiplicity
_atom_site_calc_flag
_atom_site_refinement_flags
Pd1 Pd 0.80534(2) 0.65502(2) 0.21836(2) 0.04106(9) Uani 1 1 d .
P1 P 0.82255(9) 0.74702(8) 0.08145(7) 0.0428(2) Uani 1 1 d .
O1 O 0.6547(2) 0.6270(2) 0.1984(2) 0.0527(7) Uani 1 1 d .
C1 C 0.6112(3) 0.5709(3) 0.2523(3) 0.0504(9) Uani 1 1 d .
F1 F 0.4478(4) 0.6311(4) 0.1748(5) 0.170(3) Uani 1 1 d .
Pd2 Pd 0.67461(2) 0.86616(2) 0.29616(2) 0.04217(9) Uani 1 1 d .
P2 P 0.83436(8) 0.84552(8) 0.35707(7) 0.0426(2) Uani 1 1 d .
O2 O 0.8051(2) 0.5672(2) 0.3468(2) 0.0532(7) Uani 1 1 d .
F2 F 0.5516(4) 0.4902(5) 0.1371(4) 0.171(3) Uani 1 1 d .
C2 C 0.5146(4) 0.5499(5) 0.2115(5) 0.0716(14) Uani 1 1 d .
O3 O 0.5263(2) 0.8941(2) 0.2328(2) 0.0572(7) Uani 1 1 d .
C3 C 0.6396(4) 0.5234(4) 0.3400(3) 0.0574(11) Uani 1 1 d .
H3A H 0.5939 0.4883 0.3738 0.069 Uiso 1 1 calc R
F3 F 0.4537(5) 0.5121(6) 0.2697(4) 0.192(3) Uani 1 1 d .
O4 O 0.5987(2) 0.7999(2) 0.4163(2) 0.0580(7) Uani 1 1 d .
C4 C 0.7328(4) 0.5255(3) 0.3796(3) 0.0507(9) Uani 1 1 d .
F4 F 0.8241(4) 0.3709(3) 0.4532(3) 0.1281(16) Uani 1 1 d .
F5 F 0.6689(4) 0.4515(4) 0.5269(3) 0.1274(16) Uani 1 1 d .
C5 C 0.7591(5) 0.4644(4) 0.4736(4) 0.0693(13) Uani 1 1 d .
C6 C 0.4417(4) 0.8698(3) 0.2709(4) 0.0565(11) Uani 1 1 d .
F6 F 0.8027(6) 0.5061(4) 0.5290(3) 0.174(3) Uani 1 1 d .
F7 F 0.3101(5) 0.9916(4) 0.1900(5) 0.172(3) Uani 1 1 d .
C7 C 0.3489(5) 0.8972(5) 0.2059(6) 0.0811(16) Uani 1 1 d .
C8 C 0.4228(4) 0.8258(4) 0.3615(4) 0.0632(12) Uani 1 1 d .
H8A H 0.3539 0.8150 0.3796 0.076 Uiso 1 1 calc R
F8 F 0.2666(4) 0.8658(5) 0.2367(5) 0.178(3) Uani 1 1 d .
C9 C 0.5007(4) 0.7969(3) 0.4268(3) 0.0555(10) Uani 1 1 d .
F9 F 0.3838(5) 0.8553(6) 0.1213(5) 0.203(3) Uani 1 1 d .
F10 F 0.3728(5) 0.7360(5) 0.5351(4) 0.170(3) Uani 1 1 d .
C10 C 0.4635(5) 0.7592(5) 0.5274(4) 0.0777(15) Uani 1 1 d .
C11 C 0.8010(3) 0.8834(3) 0.0990(3) 0.0443(8) Uani 1 1 d .
F11 F 0.5403(4) 0.6823(4) 0.5588(3) 0.151(2) Uani 1 1 d .
C12 C 0.7376(3) 0.9353(3) 0.1840(3) 0.0431(8) Uani 1 1 d .
F12 F 0.4404(5) 0.8320(4) 0.5917(3) 0.154(2) Uani 1 1 d .
C13 C 0.7125(4) 1.0426(3) 0.1889(4) 0.0569(10) Uani 1 1 d .
H13A H 0.6699 1.0780 0.2451 0.068 Uiso 1 1 calc R
C14 C 0.7494(4) 1.0969(3) 0.1125(4) 0.0655(12) Uani 1 1 d .
H14A H 0.7302 1.1685 0.1168 0.079 Uiso 1 1 calc R
C15 C 0.8149(5) 1.0453(4) 0.0294(4) 0.0688(13) Uani 1 1 d .
H15A H 0.8421 1.0818 -0.0213 0.083 Uiso 1 1 calc R
C16 C 0.8401(4) 0.9392(4) 0.0216(3) 0.0592(11) Uani 1 1 d .
H16A H 0.8829 0.9047 -0.0350 0.071 Uiso 1 1 calc R
C21 C 0.9555(4) 0.7041(3) -0.0025(3) 0.0498(9) Uani 1 1 d .
C22 C 1.0521(4) 0.7154(4) 0.0264(4) 0.0617(11) Uani 1 1 d .
H22A H 1.0477 0.7434 0.0876 0.074 Uiso 1 1 calc R
C23 C 1.1538(4) 0.6853(4) -0.0350(4) 0.0743(14) Uani 1 1 d .
H23A H 1.2179 0.6914 -0.0146 0.089 Uiso 1 1 calc R
C24 C 1.1596(5) 0.6460(4) -0.1276(5) 0.0829(18) Uani 1 1 d .
H24A H 1.2274 0.6269 -0.1698 0.099 Uiso 1 1 calc R
C25 C 1.0671(6) 0.6357(5) -0.1558(5) 0.090(2) Uani 1 1 d .
H25A H 1.0718 0.6093 -0.2178 0.108 Uiso 1 1 calc R
C26 C 0.9638(4) 0.6635(4) -0.0942(4) 0.0664(13) Uani 1 1 d .
H26A H 0.9010 0.6548 -0.1148 0.080 Uiso 1 1 calc R
C31 C 0.7165(4) 0.7444(3) 0.0079(3) 0.0505(9) Uani 1 1 d .
C32 C 0.7088(4) 0.6487(4) -0.0150(3) 0.0618(12) Uani 1 1 d .
H32A H 0.7575 0.5878 0.0073 0.074 Uiso 1 1 calc R
C33 C 0.6282(5) 0.6444(5) -0.0712(4) 0.0769(16) Uani 1 1 d .
H33A H 0.6229 0.5807 -0.0862 0.092 Uiso 1 1 calc R
C34 C 0.5562(5) 0.7344(6) -0.1047(4) 0.0895(19) Uani 1 1 d .
H34A H 0.5029 0.7312 -0.1428 0.107 Uiso 1 1 calc R
C35 C 0.5624(5) 0.8284(6) -0.0825(4) 0.0855(17) Uani 1 1 d .
H35A H 0.5136 0.8887 -0.1055 0.103 Uiso 1 1 calc R
C36 C 0.6417(4) 0.8344(4) -0.0254(4) 0.0653(12) Uani 1 1 d .
H36A H 0.6447 0.8987 -0.0095 0.078 Uiso 1 1 calc R
C41 C 0.9584(3) 0.7460(3) 0.2992(3) 0.0430(8) Uani 1 1 d .
C42 C 0.9496(3) 0.6658(3) 0.2446(3) 0.0433(8) Uani 1 1 d .
C43 C 1.0474(4) 0.5825(3) 0.2154(4) 0.0577(11) Uani 1 1 d .
H43A H 1.0430 0.5284 0.1796 0.069 Uiso 1 1 calc R
C44 C 1.1499(4) 0.5799(4) 0.2393(4) 0.0653(12) Uani 1 1 d .
H44A H 1.2134 0.5229 0.2213 0.078 Uiso 1 1 calc R
C45 C 1.1592(4) 0.6602(4) 0.2890(4) 0.0638(12) Uani 1 1 d .
H45A H 1.2292 0.6592 0.3023 0.077 Uiso 1 1 calc R
C46 C 1.0650(4) 0.7421(4) 0.3192(3) 0.0552(10) Uani 1 1 d .
H46A H 1.0717 0.7962 0.3536 0.066 Uiso 1 1 calc R
C51 C 0.8814(3) 0.9585(3) 0.3579(3) 0.0496(9) Uani 1 1 d .
C52 C 0.8603(5) 1.0197(4) 0.4404(4) 0.0680(13) Uani 1 1 d .
H52A H 0.8212 1.0040 0.4982 0.082 Uiso 1 1 calc R
C53 C 0.8978(6) 1.1053(5) 0.4363(6) 0.093(2) Uani 1 1 d .
H53A H 0.8816 1.1474 0.4913 0.112 Uiso 1 1 calc R
C54 C 0.9568(6) 1.1279(5) 0.3541(6) 0.092(2) Uani 1 1 d .
H54A H 0.9823 1.1845 0.3532 0.111 Uiso 1 1 calc R
C55 C 0.9796(5) 1.0687(5) 0.2721(5) 0.0874(17) Uani 1 1 d .
H55A H 1.0202 1.0848 0.2153 0.105 Uiso 1 1 calc R
C56 C 0.9414(4) 0.9832(4) 0.2737(4) 0.0669(13) Uani 1 1 d .
H56A H 0.9566 0.9428 0.2177 0.080 Uiso 1 1 calc R
C61 C 0.8168(4) 0.8047(4) 0.4844(3) 0.0539(10) Uani 1 1 d .
C62 C 0.8880(4) 0.7141(4) 0.5184(4) 0.0642(12) Uani 1 1 d .
H62A H 0.9490 0.6727 0.4764 0.077 Uiso 1 1 calc R
C63 C 0.8683(6) 0.6850(5) 0.6150(4) 0.0847(17) Uani 1 1 d .
H63A H 0.9160 0.6239 0.6378 0.102 Uiso 1 1 calc R
C64 C 0.7783(7) 0.7462(7) 0.6777(4) 0.101(2) Uani 1 1 d .
H64A H 0.7667 0.7267 0.7429 0.121 Uiso 1 1 calc R
C65 C 0.7066(6) 0.8343(6) 0.6454(4) 0.0903(19) Uani 1 1 d .
H65A H 0.6459 0.8750 0.6883 0.108 Uiso 1 1 calc R
C66 C 0.7238(5) 0.8641(5) 0.5481(4) 0.0713(14) Uani 1 1 d .
H66A H 0.6734 0.9237 0.5254 0.086 Uiso 1 1 calc R

loop_
_atom_site_aniso_label
_atom_site_aniso_U_11
_atom_site_aniso_U_22
_atom_site_aniso_U_33
_atom_site_aniso_U_23
_atom_site_aniso_U_13
_atom_site_aniso_U_12
Pd1 0.04496(16) 0.04336(16) 0.03979(16) 0.00150(12) -0.00486(12) -0.02170(12)
P1 0.0504(5) 0.0459(5) 0.0365(5) -0.0019(4) -0.0035(4) -0.0228(4)
O1 0.0509(16) 0.0626(17) 0.0519(16) 0.0053(14) -0.0097(13) -0.0279(14)
C1 0.046(2) 0.054(2) 0.054(2) -0.0086(19) 0.0029(18) -0.0241(18)
F1 0.124(4) 0.149(4) 0.277(7) 0.052(5) -0.123(5) -0.065(3)
Pd2 0.03785(15) 0.04845(17) 0.04050(16) -0.00060(12) -0.00190(11) -0.01597(12)
P2 0.0429(5) 0.0491(5) 0.0374(5) -0.0048(4) -0.0033(4) -0.0172(4)
O2 0.0591(17) 0.0551(16) 0.0499(16) 0.0094(13) -0.0093(13) -0.0252(14)
F2 0.090(3) 0.244(6) 0.204(6) -0.125(5) -0.015(3) -0.073(4)
C2 0.049(3) 0.088(4) 0.087(4) -0.002(3) -0.007(3) -0.035(3)
O3 0.0456(15) 0.0663(18) 0.0615(19) 0.0096(15) -0.0112(14) -0.0203(14)
C3 0.058(3) 0.063(3) 0.056(3) 0.005(2) 0.002(2) -0.031(2)
F3 0.155(4) 0.383(10) 0.130(4) 0.091(5) -0.052(3) -0.210(6)
O4 0.0515(17) 0.0718(19) 0.0497(17) 0.0052(15) 0.0013(13) -0.0231(14)
C4 0.062(2) 0.042(2) 0.045(2) 0.0025(17) 0.0031(19) -0.0194(18)
F4 0.154(4) 0.082(2) 0.110(3) 0.031(2) -0.018(3) 0.009(2)
F5 0.124(3) 0.163(4) 0.088(3) 0.062(3) 0.001(2) -0.054(3)
C5 0.083(3) 0.066(3) 0.064(3) 0.020(2) -0.008(3) -0.036(3)
C6 0.043(2) 0.053(2) 0.074(3) -0.001(2) -0.006(2) -0.0171(18)
F6 0.356(8) 0.172(4) 0.095(3) 0.076(3) -0.127(4) -0.189(5)
F7 0.175(5) 0.100(3) 0.281(7) 0.062(4) -0.168(5) -0.048(3)
C7 0.057(3) 0.085(4) 0.109(5) 0.016(4) -0.030(3) -0.027(3)
C8 0.045(2) 0.067(3) 0.075(3) 0.006(2) 0.000(2) -0.019(2)
F8 0.107(3) 0.265(7) 0.220(6) 0.132(5) -0.096(4) -0.125(4)
C9 0.054(2) 0.053(2) 0.057(3) -0.003(2) 0.009(2) -0.0199(19)
F9 0.113(4) 0.323(9) 0.152(5) -0.085(6) -0.071(4) -0.007(5)
F10 0.154(4) 0.271(7) 0.140(4) 0.083(4) -0.018(3) -0.156(5)
C10 0.078(4) 0.085(4) 0.068(3) 0.005(3) 0.015(3) -0.036(3)
C11 0.052(2) 0.0448(19) 0.041(2) 0.0015(16) -0.0098(17) -0.0217(17)
F11 0.135(4) 0.150(4) 0.110(3) 0.072(3) 0.027(3) 0.004(3)
C12 0.0431(19) 0.046(2) 0.042(2) 0.0009(16) -0.0047(16) -0.0179(16)
F12 0.217(6) 0.152(4) 0.078(3) -0.031(3) 0.063(3) -0.073(4)
C13 0.060(3) 0.045(2) 0.060(3) -0.0031(19) 0.003(2) -0.0132(19)
C14 0.071(3) 0.042(2) 0.083(4) 0.007(2) -0.006(3) -0.022(2)
C15 0.086(3) 0.062(3) 0.065(3) 0.017(2) -0.002(3) -0.039(3)
C16 0.077(3) 0.056(2) 0.046(2) 0.0028(19) 0.003(2) -0.028(2)
C21 0.055(2) 0.045(2) 0.048(2) -0.0035(17) 0.0056(18) -0.0203(18)
C22 0.060(3) 0.071(3) 0.058(3) 0.003(2) 0.002(2) -0.032(2)
C23 0.057(3) 0.076(3) 0.089(4) 0.011(3) 0.003(3) -0.027(2)
C24 0.073(4) 0.065(3) 0.097(4) -0.015(3) 0.035(3) -0.024(3)
C25 0.104(5) 0.086(4) 0.075(4) -0.034(3) 0.038(3) -0.045(3)
C26 0.074(3) 0.068(3) 0.060(3) -0.021(2) 0.011(2) -0.033(2)
C31 0.059(2) 0.062(2) 0.037(2) -0.0029(18) -0.0037(18) -0.030(2)
C32 0.071(3) 0.073(3) 0.053(3) -0.006(2) -0.009(2) -0.039(2)
C33 0.083(4) 0.107(4) 0.060(3) -0.025(3) -0.003(3) -0.056(3)
C34 0.071(4) 0.141(6) 0.069(4) -0.022(4) -0.019(3) -0.045(4)
C35 0.071(3) 0.112(5) 0.077(4) 0.005(3) -0.031(3) -0.026(3)
C36 0.067(3) 0.075(3) 0.057(3) -0.001(2) -0.017(2) -0.022(2)
C41 0.0385(18) 0.049(2) 0.042(2) -0.0052(16) -0.0021(15) -0.0164(16)
C42 0.045(2) 0.0444(19) 0.042(2) -0.0027(16) -0.0024(16) -0.0173(16)
C43 0.056(2) 0.048(2) 0.067(3) -0.008(2) -0.001(2) -0.0154(19)
C44 0.045(2) 0.057(3) 0.083(3) -0.002(2) 0.002(2) -0.007(2)
C45 0.039(2) 0.080(3) 0.070(3) 0.002(3) -0.009(2) -0.017(2)
C46 0.048(2) 0.066(3) 0.057(3) -0.006(2) -0.0098(19) -0.023(2)
C51 0.051(2) 0.050(2) 0.052(2) -0.0042(18) -0.0136(18) -0.0184(18)
C52 0.080(3) 0.058(3) 0.067(3) -0.014(2) -0.013(3) -0.021(2)
C53 0.115(5) 0.066(3) 0.110(5) -0.025(3) -0.036(4) -0.033(3)
C54 0.098(5) 0.068(3) 0.133(6) -0.001(4) -0.038(4) -0.047(3)
C55 0.090(4) 0.089(4) 0.103(5) 0.004(4) -0.013(3) -0.056(3)
C56 0.076(3) 0.070(3) 0.066(3) -0.009(2) -0.001(2) -0.041(3)
C61 0.063(3) 0.068(3) 0.037(2) -0.0036(19) -0.0049(18) -0.031(2)
C62 0.075(3) 0.073(3) 0.052(3) 0.005(2) -0.012(2) -0.033(3)
C63 0.106(5) 0.103(4) 0.064(3) 0.026(3) -0.030(3) -0.056(4)
C64 0.135(6) 0.151(7) 0.043(3) 0.010(4) -0.007(4) -0.086(6)
C65 0.105(5) 0.129(6) 0.045(3) -0.014(3) 0.007(3) -0.055(4)
C66 0.073(3) 0.089(4) 0.050(3) -0.014(3) 0.003(2) -0.028(3)

loop_
_atom_type_symbol
_atom_type_description
_atom_type_scat_dispersion_real
_atom_type_scat_dispersion_imag
_atom_type_scat_source
C C 0.0033 0.0016 'International Tables Vol C Tables 4.2.6.8 and 6.1.1.4'
H H 0.0000 0.0000 'International Tables Vol C Tables 4.2.6.8 and 6.1.1.4'
O O 0.0106 0.0060 'International Tables Vol C Tables 4.2.6.8 and 6.1.1.4'
P P 0.1023 0.0942 'International Tables Vol C Tables 4.2.6.8 and 6.1.1.4'
Pd Pd -0.9988 1.0072 'International Tables Vol C Tables 4.2.6.8 and 6.1.1.4'
F F 0.0171 0.0103 'International Tables Vol C Tables 4.2.6.8 and 6.1.1.4'

loop_
_geom_angle_atom_site_label_1
_geom_angle_atom_site_label_2
_geom_angle_atom_site_label_3
_geom_angle
C42 Pd1 O2 87.00(14)
C42 Pd1 O1 173.54(14)
O2 Pd1 O1 87.37(11)
C42 Pd1 P1 87.80(12)
O2 Pd1 P1 174.64(8)
O1 Pd1 P1 97.75(8)
C42 Pd1 Pd2 93.01(11)
O2 Pd1 Pd2 100.82(8)
O1 Pd1 Pd2 91.16(8)
P1 Pd1 Pd2 80.73(3)
C31 P1 C11 105.21(19)
C31 P1 C21 104.4(2)
C11 P1 C21 102.99(18)
C31 P1 Pd1 108.80(14)
C11 P1 Pd1 115.95(13)
C21 P1 Pd1 118.15(14)
C1 O1 Pd1 124.5(3)
O1 C1 C3 129.7(4)
O1 C1 C2 113.4(4)
C3 C1 C2 116.9(4)
C12 Pd2 O4 176.64(14)
C12 Pd2 O3 90.16(14)
O4 Pd2 O3 87.62(12)
C12 Pd2 P2 86.14(11)
O4 Pd2 P2 96.02(9)
O3 Pd2 P2 176.01(9)
C12 Pd2 Pd1 93.27(11)
O4 Pd2 Pd1 89.61(9)
O3 Pd2 Pd1 100.22(9)
P2 Pd2 Pd1 81.49(3)
C41 P2 C61 104.6(2)
C41 P2 C51 103.33(18)
C61 P2 C51 105.8(2)
C41 P2 Pd2 115.81(13)
C61 P2 Pd2 108.48(15)
C51 P2 Pd2 117.63(14)
C4 O2 Pd1 125.7(3)
F3 C2 F2 107.2(6)
F3 C2 F1 106.3(6)
F2 C2 F1 101.4(6)
F3 C2 C1 116.3(5)
F2 C2 C1 111.2(4)
F1 C2 C1 113.2(5)
C6 O3 Pd2 124.9(3)
C4 C3 C1 123.2(4)
C4 C3 H3A 118.4
C1 C3 H3A 118.4
C9 O4 Pd2 125.3(3)
O2 C4 C3 129.2(4)
O2 C4 C5 112.6(4)
C3 C4 C5 118.1(4)
F6 C5 F4 109.6(6)
F6 C5 F5 106.6(6)
F4 C5 F5 103.4(5)
F6 C5 C4 113.3(4)
F4 C5 C4 110.6(5)
F5 C5 C4 112.9(5)
O3 C6 C8 129.0(4)
O3 C6 C7 112.6(4)
C8 C6 C7 118.3(4)
F7 C7 F8 107.4(6)
F7 C7 F9 105.2(7)
F8 C7 F9 102.7(7)
F7 C7 C6 113.2(5)
F8 C7 C6 115.0(6)
F9 C7 C6 112.3(5)
C6 C8 C9 123.7(4)
C6 C8 H8A 118.1
C9 C8 H8A 118.1
O4 C9 C8 129.1(4)
O4 C9 C10 113.4(5)
C8 C9 C10 117.5(4)
F10 C10 F11 108.3(6)
F10 C10 F12 103.8(6)
F11 C10 F12 105.3(6)
F10 C10 C9 115.2(5)
F11 C10 C9 113.3(5)
F12 C10 C9 110.0(5)
C12 C11 C16 119.7(4)
C12 C11 P1 121.0(3)
C16 C11 P1 119.0(3)
C11 C12 C13 118.6(4)
C11 C12 Pd2 123.4(3)
C13 C12 Pd2 117.9(3)
C14 C13 C12 121.4(4)
C14 C13 H13A 119.3
C12 C13 H13A 119.3
C13 C14 C15 120.1(4)
C13 C14 H14A 120.0
C15 C14 H14A 120.0
C14 C15 C16 119.9(4)
C14 C15 H15A 120.0
C16 C15 H15A 120.0
C15 C16 C11 120.2(4)
C15 C16 H16A 119.9
C11 C16 H16A 119.9
C26 C21 C22 118.6(4)
C26 C21 P1 122.7(4)
C22 C21 P1 118.7(3)
C23 C22 C21 120.7(5)
C23 C22 H22A 119.6
C21 C22 H22A 119.6
C22 C23 C24 119.6(5)
C22 C23 H23A 120.2
C24 C23 H23A 120.2
C25 C24 C23 119.8(5)
C25 C24 H24A 120.1
C23 C24 H24A 120.1
C24 C25 C26 121.6(5)
C24 C25 H25A 119.2
C26 C25 H25A 119.2
C21 C26 C25 119.6(5)
C21 C26 H26A 120.2
C25 C26 H26A 120.2
C36 C31 C32 118.9(4)
C36 C31 P1 122.2(3)
C32 C31 P1 118.8(4)
C33 C32 C31 120.0(5)
C33 C32 H32A 120.0
C31 C32 H32A 120.0
C34 C33 C32 120.1(5)
C34 C33 H33A 120.0
C32 C33 H33A 120.0
C35 C34 C33 120.5(5)
C35 C34 H34A 119.7
C33 C34 H34A 119.7
C34 C35 C36 120.3(6)
C34 C35 H35A 119.8
C36 C35 H35A 119.8
C31 C36 C35 120.2(5)
C31 C36 H36A 119.9
C35 C36 H36A 119.9
C42 C41 C46 119.1(4)
C42 C41 P2 121.4(3)
C46 C41 P2 119.1(3)
C41 C42 C43 118.4(4)
C41 C42 Pd1 123.9(3)
C43 C42 Pd1 117.4(3)
C44 C43 C42 120.8(4)
C44 C43 H43A 119.6
C42 C43 H43A 119.6
C45 C44 C43 120.7(4)
C45 C44 H44A 119.6
C43 C44 H44A 119.6
C46 C45 C44 119.7(4)
C46 C45 H45A 120.1
C44 C45 H45A 120.1
C45 C46 C41 121.2(4)
C45 C46 H46A 119.4
C41 C46 H46A 119.4
C56 C51 C52 118.6(4)
C56 C51 P2 119.0(3)
C52 C51 P2 122.4(4)
C51 C52 C53 119.7(6)
C51 C52 H52A 120.1
C53 C52 H52A 120.1
C54 C53 C52 121.1(6)
C54 C53 H53A 119.5
C52 C53 H53A 119.5
C53 C54 C55 120.5(5)
C53 C54 H54A 119.8
C55 C54 H54A 119.8
C54 C55 C56 119.6(6)
C54 C55 H55A 120.2
C56 C55 H55A 120.2
C51 C56 C55 120.5(5)
C51 C56 H56A 119.8
C55 C56 H56A 119.8
C62 C61 C66 119.0(4)
C62 C61 P2 122.4(4)
C66 C61 P2 118.5(4)
C61 C62 C63 119.9(5)
C61 C62 H62A 120.1
C63 C62 H62A 120.1
C64 C63 C62 120.3(6)
C64 C63 H63A 119.8
C62 C63 H63A 119.8
C65 C64 C63 120.7(6)
C65 C64 H64A 119.6
C63 C64 H64A 119.6
C64 C65 C66 119.9(6)
C64 C65 H65A 120.0
C66 C65 H65A 120.0
C65 C66 C61 120.1(6)
C65 C66 H66A 119.9
C61 C66 H66A 119.9

loop_
_geom_bond_atom_site_label_1
_geom_bond_atom_site_label_2
_geom_bond_distance
Pd1 C42 1.972(4)
Pd1 O2 2.094(3)
Pd1 O1 2.130(3)
Pd1 P1 2.2426(10)
Pd1 Pd2 2.9740(4)
P1 C31 1.814(4)
P1 C11 1.815(4)
P1 C21 1.833(4)
O1 C1 1.242(5)
C1 C3 1.385(6)
C1 C2 1.536(6)
F1 C2 1.292(7)
Pd2 C12 1.978(4)
Pd2 O4 2.109(3)
Pd2 O3 2.110(3)
Pd2 P2 2.2399(10)
P2 C41 1.813(4)
P2 C61 1.821(4)
P2 C51 1.831(4)
O2 C4 1.251(5)
F2 C2 1.273(7)
C2 F3 1.244(6)
O3 C6 1.261(5)
C3 C4 1.385(6)
C3 H3A 0.9300
O4 C9 1.245(5)
C4 C5 1.528(6)
F4 C5 1.290(6)
F5 C5 1.324(6)
C5 F6 1.263(7)
C6 C8 1.383(7)
C6 C7 1.527(7)
F7 C7 1.242(7)
C7 F8 1.266(7)
C7 F9 1.275(8)
C8 C9 1.388(7)
C8 H8A 0.9300
C9 C10 1.520(7)
F10 C10 1.280(7)
C10 F11 1.287(7)
C10 F12 1.295(7)
C11 C12 1.396(5)
C11 C16 1.408(6)
C12 C13 1.397(6)
C13 C14 1.374(6)
C13 H13A 0.9300
C14 C15 1.382(7)
C14 H14A 0.9300
C15 C16 1.384(6)
C15 H15A 0.9300
C16 H16A 0.9300
C21 C26 1.380(6)
C21 C22 1.402(6)
C22 C23 1.382(7)
C22 H22A 0.9300
C23 C24 1.392(8)
C23 H23A 0.9300
C24 C25 1.343(9)
C24 H24A 0.9300
C25 C26 1.398(7)
C25 H25A 0.9300
C26 H26A 0.9300
C31 C36 1.392(7)
C31 C32 1.398(6)
C32 C33 1.391(7)
C32 H32A 0.9300
C33 C34 1.379(9)
C33 H33A 0.9300
C34 C35 1.364(9)
C34 H34A 0.9300
C35 C36 1.393(7)
C35 H35A 0.9300
C36 H36A 0.9300
C41 C42 1.401(5)
C41 C46 1.406(5)
C42 C43 1.402(6)
C43 C44 1.379(7)
C43 H43A 0.9300
C44 C45 1.368(7)
C44 H44A 0.9300
C45 C46 1.367(6)
C45 H45A 0.9300
C46 H46A 0.9300
C51 C56 1.382(6)
C51 C52 1.384(6)
C52 C53 1.396(8)
C52 H52A 0.9300
C53 C54 1.344(10)
C53 H53A 0.9300
C54 C55 1.361(9)
C54 H54A 0.9300
C55 C56 1.402(7)
C55 H55A 0.9300
C56 H56A 0.9300
C61 C62 1.382(7)
C61 C66 1.397(7)
C62 C63 1.383(7)
C62 H62A 0.9300
C63 C64 1.377(10)
C63 H63A 0.9300
C64 C65 1.352(10)
C64 H64A 0.9300
C65 C66 1.391(8)
C65 H65A 0.9300
C66 H66A 0.9300
